data_4350331
loop_
_publ_author_name
'Bilge, Selen'
'Demiriz, Semsay'
'Okumus, Aytug'
'Kili\,c, Zeynel'
'Tercan, Baris'
'H\"okelek, Tuncer'
'B\"uy\"ukg\"ung\"or, Orhan'

_publ_section_title
;
 Phosphorus-nitrogen compounds. Part 13. Syntheses, crystal structures,
 spectroscopic, stereogenic, and anisochronic properties of novel
 spiro-ansa-spiro-, spiro-bino-spiro-, and spiro-crypta phosphazene
 derivatives.
;
_journal_issue 21
_journal_name_full 'Inorganic chemistry'
_journal_page_first 8755
_journal_page_last 8767
_journal_paper_doi 10.1021/ic060630n
_journal_volume 45
_journal_year 2006
_chemical_formula_moiety 'C30 H40 N7 O6 P3'
_chemical_formula_sum 'C30 H40 N7 O6 P3'
_chemical_formula_weight 687.60
_chemical_name_systematic
;
"18,19-Dihydro-8,8-bis(1,4-dioxa-8-azaspiro[4,5]decane)-1-yl-
6(lambda)**5,8(lambda)**5,10(lambda)**5-6,10-nit-rilo-16H,21H-
[1,3,5,7,2,4,6]tetrazatriphosphonino[2,1-b:6,7-b']bis[1,3,2]benzoxaza-
phosphorine "

by

"Selen Bilge,  &#x00DE;emsay Demiriz,  Aytu&#x00F0; Okumu&#x00FE;,  Zeynel K&#x00FD;l&#x00FD;&#x00E7;, 
Bar&#x00FD;&#x00FE; Tercan, Tuncer H&#x00F6;kelek, Orhan B&#x00FC;y&#x00FC;kg&#x00FC;ng&#x00F6;r"  
;
_space_group_IT_number 9
_space_group_name_Hall 'C -2yc'
_space_group_name_H-M_alt 'C 1 c 1'
_symmetry_cell_setting monoclinic
_symmetry_space_group_name_Hall 'C -2yc'
_symmetry_space_group_name_H-M 'C 1 c 1'
_atom_sites_solution_hydrogens geom
_atom_sites_solution_primary direct
_atom_sites_solution_secondary difmap
_audit_creation_method SHELXL-97
_cell_angle_alpha 90.00
_cell_angle_beta 99.243(6)
_cell_angle_gamma 90.00
_cell_formula_units_Z 4
_cell_length_a 18.4420(11)
_cell_length_b 13.3370(9)
_cell_length_c 13.5691(14)
_cell_measurement_reflns_used 25
_cell_measurement_temperature 296(2)
_cell_measurement_theta_max 25.6
_cell_measurement_theta_min 3.2
_cell_volume 3294.1(5)
_computing_cell_refinement 'CAD4 Express'
_computing_data_collection 'CAD4 Express (Enraf Nonius, 1994)'
_computing_data_reduction 'XCAD4 (Harms & Wocadlo, 1995)'
_computing_molecular_graphics 'Ortep-3 for Windows (Farrugia, 1997)'
_computing_publication_material 'WinGX publication routines (Farrugia, 1999)''
_computing_structure_refinement 'SHELXL-97 (Sheldrick, 1997)'
_computing_structure_solution 'SHELXS-97 (Sheldrick, 1997)'
_diffrn_ambient_temperature 296(2)
_diffrn_measured_fraction_theta_full 0.979
_diffrn_measured_fraction_theta_max 0.979
_diffrn_measurement_device_type 'Enraf Nonius TurboCAD4'
_diffrn_measurement_method 'non-profiled omega scans'
_diffrn_radiation_monochromator graphite
_diffrn_radiation_source 'fine-focus sealed tube'
_diffrn_radiation_type CuK\a
_diffrn_radiation_wavelength 1.54184
_diffrn_reflns_av_R_equivalents 0.0000
_diffrn_reflns_av_sigmaI/netI 0.0294
_diffrn_reflns_limit_h_max 0
_diffrn_reflns_limit_h_min -22
_diffrn_reflns_limit_k_max 0
_diffrn_reflns_limit_k_min -16
_diffrn_reflns_limit_l_max 16
_diffrn_reflns_limit_l_min -16
_diffrn_reflns_number 3395
_diffrn_reflns_theta_full 74.25
_diffrn_reflns_theta_max 74.25
_diffrn_reflns_theta_min 4.11
_diffrn_standards_decay_% 1
_diffrn_standards_interval_time 120
_diffrn_standards_number 3
_exptl_absorpt_coefficient_mu 2.113
_exptl_absorpt_correction_T_max 0.589
_exptl_absorpt_correction_T_min 0.499
_exptl_absorpt_correction_type psi-scan
_exptl_absorpt_process_details
;
North A.C.T., Phillips D.C. & Mathews F.S. (1968) Acta. Cryst. A24, 351
Number of psi-scan sets used was   5
Theta correction was applied.
Averaged transmission function was used.
No Fourier smoothing was applied.
;
_exptl_crystal_colour colorless
_exptl_crystal_density_diffrn 1.386
_exptl_crystal_density_method 'not measured'
_exptl_crystal_description block
_exptl_crystal_F_000 1448
_exptl_crystal_size_max 0.35
_exptl_crystal_size_mid 0.30
_exptl_crystal_size_min 0.25
_refine_diff_density_max 0.941
_refine_diff_density_min -0.361
_refine_diff_density_rms 0.117
_refine_ls_abs_structure_details 'Flack H D (1983), Acta Cryst. A39, 876-881'
_refine_ls_abs_structure_Flack 0.08(6)
_refine_ls_extinction_method none
_refine_ls_goodness_of_fit_ref 1.119
_refine_ls_hydrogen_treatment constr
_refine_ls_matrix_type full
_refine_ls_number_parameters 416
_refine_ls_number_reflns 3395
_refine_ls_number_restraints 2
_refine_ls_restrained_S_all 1.119
_refine_ls_R_factor_all 0.0684
_refine_ls_R_factor_gt 0.0592
_refine_ls_shift/su_max 0.000
_refine_ls_shift/su_mean 0.000
_refine_ls_structure_factor_coef Fsqd
_refine_ls_weighting_details 'calc w=1/[\s^2^(Fo^2^)+(0.1033P)^2^+0.3520P] where P=(Fo^2^+2Fc^2^)/3'
_refine_ls_weighting_scheme calc
_refine_ls_wR_factor_gt 0.1394
_refine_ls_wR_factor_ref 0.1469
_reflns_number_gt 3077
_reflns_number_total 3395
_reflns_threshold_expression I>2\s(I)
_cod_data_source_file ic060630nsi20060413_051147.cif
_cod_data_source_block COMPOUND16
_cod_original_sg_symbol_H-M 'C c'
_cod_database_code 4350331

loop_
_symmetry_equiv_pos_as_xyz
'x, y, z'
'x, -y, z+1/2'
'x+1/2, y+1/2, z'
'x+1/2, -y+1/2, z+1/2'

loop_
_atom_site_label
_atom_site_type_symbol
_atom_site_fract_x
_atom_site_fract_y
_atom_site_fract_z
_atom_site_U_iso_or_equiv
_atom_site_adp_type
_atom_site_occupancy
_atom_site_symmetry_multiplicity
_atom_site_calc_flag
_atom_site_refinement_flags
P1 P 0.59973(8) 0.86296(8) 0.89464(9) 0.0397(3) Uani 1 1 d .
P2 P 0.71326(7) 0.72602(8) 0.89413(8) 0.0376(3) Uani 1 1 d .
P3 P 0.69121(7) 0.82945(8) 1.06228(8) 0.0386(3) Uani 1 1 d .
O1 O 0.6916(2) 0.7896(3) 1.1733(3) 0.0485(8) Uani 1 1 d .
O2 O 0.5167(2) 0.8460(3) 0.8504(3) 0.0539(10) Uani 1 1 d .
O3 O 0.6183(3) 0.3752(3) 0.9409(3) 0.0672(12) Uani 1 1 d .
O4 O 0.6109(5) 0.4381(4) 1.0958(4) 0.100(2) Uani 1 1 d .
O5 O 0.9044(2) 0.8410(4) 0.6874(4) 0.0649(11) Uani 1 1 d .
O6 O 0.9929(3) 0.7278(4) 0.7461(5) 0.0789(15) Uani 1 1 d .
N1 N 0.6491(3) 0.7944(3) 0.8367(3) 0.0453(9) Uani 1 1 d .
N2 N 0.7380(2) 0.7519(3) 1.0101(3) 0.0443(9) Uani 1 1 d .
N3 N 0.6089(2) 0.8464(3) 1.0120(3) 0.0422(9) Uani 1 1 d .
N4 N 0.7303(3) 0.9403(3) 1.0810(4) 0.0525(11) Uani 1 1 d .
N5 N 0.6108(2) 0.9836(3) 0.8723(3) 0.0448(9) Uani 1 1 d .
N6 N 0.6876(2) 0.6081(3) 0.8744(3) 0.0442(9) Uani 1 1 d .
N7 N 0.7902(3) 0.7315(3) 0.8458(3) 0.0444(9) Uani 1 1 d .
C1 C 0.6782(5) 1.0308(5) 0.9208(6) 0.077(2) Uani 1 1 d .
H1A H 0.6754 1.1008 0.9013 0.092 Uiso 1 1 calc R
H1B H 0.7180 1.0015 0.8917 0.092 Uiso 1 1 calc R
C2 C 0.7007(5) 1.0285(5) 1.0291(6) 0.080(2) Uani 1 1 d .
H2A H 0.7370 1.0811 1.0454 0.096 Uiso 1 1 calc R
H2B H 0.6582 1.0480 1.0584 0.096 Uiso 1 1 calc R
C3 C 0.4900(3) 0.8830(4) 0.7536(5) 0.0508(12) Uani 1 1 d .
C4 C 0.4283(4) 0.8377(6) 0.7025(6) 0.0703(19) Uani 1 1 d .
H4 H 0.4058 0.7854 0.7313 0.084 Uiso 1 1 calc R
C5 C 0.4001(4) 0.8715(6) 0.6068(6) 0.079(2) Uani 1 1 d .
H5 H 0.3575 0.8431 0.5720 0.094 Uiso 1 1 calc R
C6 C 0.4351(4) 0.9464(6) 0.5644(6) 0.0727(18) Uani 1 1 d .
H6 H 0.4170 0.9674 0.4998 0.087 Uiso 1 1 calc R
C7 C 0.4968(3) 0.9910(5) 0.6163(5) 0.0590(14) Uani 1 1 d .
H7 H 0.5196 1.0425 0.5866 0.071 Uiso 1 1 calc R
C8 C 0.5258(3) 0.9602(4) 0.7129(4) 0.0498(12) Uani 1 1 d .
C9 C 0.5943(3) 1.0102(4) 0.7662(4) 0.0520(12) Uani 1 1 d .
H9A H 0.6355 0.9913 0.7340 0.062 Uiso 1 1 calc R
H9B H 0.5884 1.0824 0.7602 0.062 Uiso 1 1 calc R
C10 C 0.8024(4) 0.9428(5) 1.1434(5) 0.0607(15) Uani 1 1 d .
H10A H 0.8149 1.0116 1.1623 0.073 Uiso 1 1 calc R
H10B H 0.8390 0.9179 1.1055 0.073 Uiso 1 1 calc R
C11 C 0.8041(3) 0.8803(4) 1.2363(4) 0.0500(12) Uani 1 1 d .
C12 C 0.8621(4) 0.8928(5) 1.3152(5) 0.0659(16) Uani 1 1 d .
H12 H 0.8977 0.9413 1.3110 0.079 Uiso 1 1 calc R
C13 C 0.8669(5) 0.8345(7) 1.3982(6) 0.083(2) Uani 1 1 d .
H13 H 0.9060 0.8437 1.4500 0.099 Uiso 1 1 calc R
C14 C 0.8156(5) 0.7627(7) 1.4070(6) 0.079(2) Uani 1 1 d .
H14 H 0.8200 0.7234 1.4643 0.095 Uiso 1 1 calc R
C15 C 0.7575(4) 0.7487(5) 1.3314(5) 0.0600(14) Uani 1 1 d .
H15 H 0.7219 0.7004 1.3368 0.072 Uiso 1 1 calc R
C16 C 0.7529(3) 0.8083(4) 1.2464(4) 0.0470(11) Uani 1 1 d .
C17 C 0.6107(3) 0.5783(4) 0.8552(4) 0.0490(12) Uani 1 1 d .
H17A H 0.6047 0.5230 0.8082 0.059 Uiso 1 1 calc R
H17B H 0.5813 0.6339 0.8251 0.059 Uiso 1 1 calc R
C18 C 0.5837(4) 0.5469(4) 0.9504(5) 0.0582(14) Uani 1 1 d .
H18A H 0.5331 0.5243 0.9347 0.070 Uiso 1 1 calc R
H18B H 0.5852 0.6039 0.9951 0.070 Uiso 1 1 calc R
C19 C 0.6314(4) 0.4627(5) 1.0017(5) 0.0595(15) Uani 1 1 d .
C20 C 0.7112(4) 0.4920(5) 1.0165(6) 0.073(2) Uani 1 1 d .
H20A H 0.7409 0.4347 1.0416 0.088 Uiso 1 1 calc R
H20B H 0.7198 0.5448 1.0662 0.088 Uiso 1 1 calc R
C21 C 0.7348(4) 0.5284(4) 0.9200(6) 0.0615(15) Uani 1 1 d .
H21A H 0.7850 0.5525 0.9341 0.074 Uiso 1 1 calc R
H21B H 0.7332 0.4728 0.8736 0.074 Uiso 1 1 calc R
C22 C 0.7885(3) 0.7040(5) 0.7406(4) 0.0543(13) Uani 1 1 d .
H22A H 0.7707 0.7600 0.6979 0.065 Uiso 1 1 calc R
H22B H 0.7555 0.6477 0.7235 0.065 Uiso 1 1 calc R
C23 C 0.8664(4) 0.6756(5) 0.7248(5) 0.0620(16) Uani 1 1 d .
H23A H 0.8822 0.6165 0.7643 0.074 Uiso 1 1 calc R
H23B H 0.8658 0.6588 0.6551 0.074 Uiso 1 1 calc R
C24 C 0.9201(3) 0.7583(5) 0.7536(5) 0.0542(13) Uani 1 1 d .
C25 C 0.9164(3) 0.7914(5) 0.8610(5) 0.0591(14) Uani 1 1 d .
H25A H 0.9343 0.7377 0.9067 0.071 Uiso 1 1 calc R
H25B H 0.9479 0.8493 0.8776 0.071 Uiso 1 1 calc R
C26 C 0.8395(3) 0.8174(5) 0.8729(5) 0.0559(14) Uani 1 1 d .
H26A H 0.8382 0.8363 0.9416 0.067 Uiso 1 1 calc R
H26B H 0.8228 0.8741 0.8306 0.067 Uiso 1 1 calc R
C27 C 0.9719(4) 0.8850(6) 0.6751(6) 0.0741(19) Uani 1 1 d .
H27A H 0.9862 0.9366 0.7248 0.089 Uiso 1 1 calc R
H27B H 0.9693 0.9140 0.6091 0.089 Uiso 1 1 calc R
C28 C 1.0236(5) 0.8000(7) 0.6890(8) 0.088(3) Uani 1 1 d .
H28A H 1.0300 0.7722 0.6249 0.105 Uiso 1 1 calc R
H28B H 1.0712 0.8217 0.7236 0.105 Uiso 1 1 calc R
C29 C 0.6121(5) 0.2936(5) 1.0059(6) 0.0720(19) Uani 1 1 d .
H29A H 0.6596 0.2633 1.0292 0.086 Uiso 1 1 calc R
H29B H 0.5788 0.2428 0.9737 0.086 Uiso 1 1 calc R
C30 C 0.5818(6) 0.3429(7) 1.0896(6) 0.085(2) Uani 1 1 d .
H30A H 0.5286 0.3454 1.0754 0.102 Uiso 1 1 calc R
H30B H 0.5966 0.3068 1.1516 0.102 Uiso 1 1 calc R

loop_
_atom_site_aniso_label
_atom_site_aniso_U_11
_atom_site_aniso_U_22
_atom_site_aniso_U_33
_atom_site_aniso_U_23
_atom_site_aniso_U_13
_atom_site_aniso_U_12
P1 0.0403(6) 0.0282(5) 0.0534(6) 0.0058(5) 0.0160(5) -0.0031(4)
P2 0.0412(5) 0.0290(5) 0.0446(6) -0.0038(4) 0.0127(4) -0.0017(4)
P3 0.0465(6) 0.0283(5) 0.0444(6) -0.0017(4) 0.0175(5) -0.0048(5)
O1 0.060(2) 0.0450(19) 0.0440(18) 0.0022(15) 0.0193(16) -0.0066(16)
O2 0.0393(18) 0.053(2) 0.071(3) 0.0210(18) 0.0135(17) -0.0045(16)
O3 0.099(4) 0.040(2) 0.067(3) -0.0001(18) 0.027(2) -0.010(2)
O4 0.176(7) 0.074(3) 0.058(3) 0.004(2) 0.047(4) -0.023(4)
O5 0.055(2) 0.070(3) 0.075(3) 0.016(2) 0.026(2) 0.003(2)
O6 0.051(3) 0.072(3) 0.121(4) 0.011(3) 0.037(3) 0.018(2)
N1 0.051(2) 0.039(2) 0.047(2) -0.0013(17) 0.0132(18) 0.0018(18)
N2 0.046(2) 0.042(2) 0.045(2) -0.0073(18) 0.0080(17) 0.0022(17)
N3 0.041(2) 0.0343(18) 0.055(2) 0.0042(17) 0.0200(18) -0.0010(16)
N4 0.066(3) 0.036(2) 0.055(2) -0.0016(18) 0.006(2) -0.010(2)
N5 0.048(2) 0.0342(19) 0.053(2) 0.0069(16) 0.0109(18) -0.0012(16)
N6 0.042(2) 0.0333(19) 0.058(2) -0.0011(17) 0.0105(18) -0.0031(16)
N7 0.050(2) 0.040(2) 0.046(2) -0.0090(17) 0.0145(18) -0.0050(17)
C1 0.102(6) 0.044(3) 0.076(4) 0.006(3) -0.007(4) -0.030(3)
C2 0.108(6) 0.041(3) 0.088(5) 0.013(3) 0.004(4) -0.024(4)
C3 0.043(3) 0.047(3) 0.062(3) 0.012(2) 0.009(2) -0.001(2)
C4 0.053(3) 0.068(4) 0.087(5) 0.019(4) 0.001(3) -0.021(3)
C5 0.063(4) 0.090(5) 0.078(5) 0.006(4) -0.004(4) -0.020(4)
C6 0.066(4) 0.076(5) 0.073(4) 0.014(3) 0.000(3) -0.013(3)
C7 0.055(3) 0.058(3) 0.064(3) 0.015(3) 0.009(3) -0.006(3)
C8 0.044(3) 0.045(3) 0.062(3) 0.007(2) 0.011(2) 0.002(2)
C9 0.056(3) 0.043(3) 0.057(3) 0.011(2) 0.008(2) -0.011(2)
C10 0.068(4) 0.055(3) 0.058(3) -0.002(3) 0.007(3) -0.019(3)
C11 0.061(3) 0.044(3) 0.046(3) -0.008(2) 0.010(2) 0.003(2)
C12 0.080(4) 0.055(3) 0.058(3) -0.009(3) -0.003(3) -0.005(3)
C13 0.092(6) 0.089(5) 0.062(4) -0.007(4) -0.006(4) 0.007(5)
C14 0.098(6) 0.080(5) 0.060(4) 0.013(3) 0.010(4) 0.011(4)
C15 0.069(4) 0.057(3) 0.056(3) 0.011(3) 0.018(3) 0.014(3)
C16 0.063(3) 0.037(2) 0.044(2) -0.0051(19) 0.020(2) 0.008(2)
C17 0.047(3) 0.039(2) 0.061(3) 0.003(2) 0.007(2) -0.013(2)
C18 0.061(3) 0.044(3) 0.073(4) 0.000(3) 0.023(3) -0.009(2)
C19 0.081(4) 0.046(3) 0.055(3) 0.003(2) 0.021(3) -0.006(3)
C20 0.082(5) 0.046(3) 0.083(4) 0.012(3) -0.014(4) -0.002(3)
C21 0.056(3) 0.037(3) 0.093(5) 0.003(3) 0.016(3) 0.009(2)
C22 0.047(3) 0.071(4) 0.047(3) -0.013(3) 0.015(2) -0.011(3)
C23 0.064(4) 0.055(3) 0.074(4) -0.012(3) 0.033(3) -0.002(3)
C24 0.045(3) 0.054(3) 0.069(3) -0.003(3) 0.022(2) 0.007(2)
C25 0.045(3) 0.072(4) 0.062(3) 0.002(3) 0.012(3) -0.013(3)
C26 0.057(3) 0.053(3) 0.064(3) -0.015(3) 0.026(3) -0.013(2)
C27 0.068(4) 0.086(5) 0.075(4) 0.003(4) 0.035(4) -0.011(4)
C28 0.071(5) 0.078(5) 0.127(7) 0.001(5) 0.054(5) 0.003(4)
C29 0.075(4) 0.047(3) 0.093(5) 0.015(3) 0.008(4) -0.010(3)
C30 0.110(7) 0.085(5) 0.064(4) 0.019(4) 0.026(4) -0.021(5)

loop_
_atom_type_symbol
_atom_type_description
_atom_type_scat_dispersion_real
_atom_type_scat_dispersion_imag
_atom_type_scat_source
C C 0.0181 0.0091 'International Tables Vol C Tables 4.2.6.8 and 6.1.1.4'
H H 0.0000 0.0000 'International Tables Vol C Tables 4.2.6.8 and 6.1.1.4'
N N 0.0311 0.0180 'International Tables Vol C Tables 4.2.6.8 and 6.1.1.4'
O O 0.0492 0.0322 'International Tables Vol C Tables 4.2.6.8 and 6.1.1.4'
P P 0.2955 0.4335 'International Tables Vol C Tables 4.2.6.8 and 6.1.1.4'

loop_
_geom_angle_atom_site_label_1
_geom_angle_atom_site_label_2
_geom_angle_atom_site_label_3
_geom_angle
O2 P1 N1 109.3(2)
O2 P1 N3 107.7(2)
N1 P1 N3 116.1(2)
O2 P1 N5 102.2(2)
N1 P1 N5 111.8(2)
N3 P1 N5 108.8(2)
N1 P2 N2 115.4(2)
N1 P2 N6 107.1(2)
N2 P2 N6 113.2(2)
N1 P2 N7 113.3(2)
N2 P2 N7 104.6(2)
N6 P2 N7 102.6(2)
N3 P3 N2 117.1(2)
N3 P3 O1 108.3(2)
N2 P3 O1 106.5(2)
N3 P3 N4 107.7(2)
N2 P3 N4 113.5(3)
O1 P3 N4 102.6(2)
C16 O1 P3 119.3(3)
C3 O2 P1 118.5(3)
C29 O3 C19 106.9(5)
C30 O4 C19 108.3(6)
C27 O5 C24 107.6(5)
C28 O6 C24 108.2(5)
P1 N1 P2 121.8(3)
P3 N2 P2 119.3(3)
P3 N3 P1 113.2(3)
C2 N4 C10 120.4(5)
C2 N4 P3 122.6(5)
C10 N4 P3 116.5(4)
C1 N5 C9 111.5(4)
C1 N5 P1 117.4(4)
C9 N5 P1 113.8(3)
C21 N6 C17 112.2(4)
C21 N6 P2 119.5(4)
C17 N6 P2 122.3(4)
C22 N7 C26 110.7(4)
C22 N7 P2 119.2(4)
C26 N7 P2 118.0(3)
N5 C1 C2 122.1(7)
N5 C1 H1A 106.8
C2 C1 H1A 106.8
N5 C1 H1B 106.8
C2 C1 H1B 106.8
H1A C1 H1B 106.7
N4 C2 C1 122.4(7)
N4 C2 H2A 106.7
C1 C2 H2A 106.7
N4 C2 H2B 106.7
C1 C2 H2B 106.7
H2A C2 H2B 106.6
C4 C3 C8 122.3(5)
C4 C3 O2 116.8(5)
C8 C3 O2 120.8(5)
C3 C4 C5 118.9(6)
C3 C4 H4 120.5
C5 C4 H4 120.5
C6 C5 C4 119.8(7)
C6 C5 H5 120.1
C4 C5 H5 120.1
C5 C6 C7 120.7(7)
C5 C6 H6 119.7
C7 C6 H6 119.7
C6 C7 C8 120.9(6)
C6 C7 H7 119.6
C8 C7 H7 119.6
C3 C8 C7 117.3(5)
C3 C8 C9 123.7(5)
C7 C8 C9 119.0(5)
N5 C9 C8 112.9(4)
N5 C9 H9A 109.0
C8 C9 H9A 109.0
N5 C9 H9B 109.0
C8 C9 H9B 109.0
H9A C9 H9B 107.8
N4 C10 C11 111.6(5)
N4 C10 H10A 109.3
C11 C10 H10A 109.3
N4 C10 H10B 109.3
C11 C10 H10B 109.3
H10A C10 H10B 108.0
C16 C11 C12 117.6(6)
C16 C11 C10 123.3(5)
C12 C11 C10 119.1(6)
C13 C12 C11 120.5(7)
C13 C12 H12 119.8
C11 C12 H12 119.8
C12 C13 C14 121.3(8)
C12 C13 H13 119.3
C14 C13 H13 119.3
C13 C14 C15 120.0(7)
C13 C14 H14 120.0
C15 C14 H14 120.0
C14 C15 C16 118.6(7)
C14 C15 H15 120.7
C16 C15 H15 120.7
C11 C16 C15 122.1(6)
C11 C16 O1 123.1(5)
C15 C16 O1 114.8(5)
N6 C17 C18 111.6(5)
N6 C17 H17A 109.3
C18 C17 H17A 109.3
N6 C17 H17B 109.3
C18 C17 H17B 109.3
H17A C17 H17B 108.0
C17 C18 C19 110.3(5)
C17 C18 H18A 109.6
C19 C18 H18A 109.6
C17 C18 H18B 109.6
C19 C18 H18B 109.6
H18A C18 H18B 108.1
O4 C19 O3 106.5(5)
O4 C19 C20 109.5(6)
O3 C19 C20 111.1(6)
O4 C19 C18 111.2(6)
O3 C19 C18 107.9(5)
C20 C19 C18 110.5(5)
C19 C20 C21 112.1(6)
C19 C20 H20A 109.2
C21 C20 H20A 109.2
C19 C20 H20B 109.2
C21 C20 H20B 109.2
H20A C20 H20B 107.9
N6 C21 C20 111.4(5)
N6 C21 H21A 109.3
C20 C21 H21A 109.3
N6 C21 H21B 109.3
C20 C21 H21B 109.3
H21A C21 H21B 108.0
N7 C22 C23 108.8(5)
N7 C22 H22A 109.9
C23 C22 H22A 109.9
N7 C22 H22B 109.9
C23 C22 H22B 109.9
H22A C22 H22B 108.3
C24 C23 C22 112.2(5)
C24 C23 H23A 109.2
C22 C23 H23A 109.2
C24 C23 H23B 109.2
C22 C23 H23B 109.2
H23A C23 H23B 107.9
O6 C24 O5 106.0(5)
O6 C24 C23 111.4(5)
O5 C24 C23 110.4(6)
O6 C24 C25 109.6(5)
O5 C24 C25 109.9(5)
C23 C24 C25 109.4(5)
C26 C25 C24 110.9(5)
C26 C25 H25A 109.5
C24 C25 H25A 109.5
C26 C25 H25B 109.5
C24 C25 H25B 109.5
H25A C25 H25B 108.0
N7 C26 C25 110.6(5)
N7 C26 H26A 109.5
C25 C26 H26A 109.5
N7 C26 H26B 109.5
C25 C26 H26B 109.5
H26A C26 H26B 108.1
O5 C27 C28 103.4(6)
O5 C27 H27A 111.1
C28 C27 H27A 111.1
O5 C27 H27B 111.1
C28 C27 H27B 111.1
H27A C27 H27B 109.1
O6 C28 C27 106.6(6)
O6 C28 H28A 110.4
C27 C28 H28A 110.4
O6 C28 H28B 110.4
C27 C28 H28B 110.4
H28A C28 H28B 108.6
O3 C29 C30 102.2(6)
O3 C29 H29A 111.3
C30 C29 H29A 111.3
O3 C29 H29B 111.3
C30 C29 H29B 111.3
H29A C29 H29B 109.2
O4 C30 C29 105.3(6)
O4 C30 H30A 110.7
C29 C30 H30A 110.7
O4 C30 H30B 110.7
C29 C30 H30B 110.7
H30A C30 H30B 108.8

loop_
_geom_bond_atom_site_label_1
_geom_bond_atom_site_label_2
_geom_bond_distance
P1 O2 1.569(4)
P1 N1 1.586(4)
P1 N3 1.590(5)
P1 N5 1.656(4)
P1 P3 2.6434(18)
P2 N1 1.595(5)
P2 N2 1.604(4)
P2 N6 1.651(4)
P2 N7 1.658(5)
P3 N3 1.577(5)
P3 N2 1.585(4)
P3 O1 1.596(4)
P3 N4 1.646(5)
O1 C16 1.401(7)
O2 C3 1.416(7)
O3 C29 1.418(8)
O3 C19 1.428(7)
O4 C30 1.375(10)
O4 C19 1.427(7)
O5 C27 1.411(8)
O5 C24 1.423(7)
O6 C28 1.412(10)
O6 C24 1.421(7)
N4 C2 1.432(8)
N4 C10 1.459(8)
N5 C1 1.453(8)
N5 C9 1.466(7)
N6 C21 1.449(7)
N6 C17 1.455(6)
N7 C22 1.469(6)
N7 C26 1.472(7)
C1 H1A 0.9700
C1 H1B 0.9700
C2 C1 1.462(10)
C2 H2A 0.9700
C2 H2B 0.9700
C3 C4 1.373(8)
C4 C5 1.394(10)
C4 H4 0.9300
C5 H5 0.9300
C6 C5 1.367(10)
C6 H6 0.9300
C7 C6 1.374(9)
C7 H7 0.9300
C8 C3 1.384(7)
C8 C7 1.397(8)
C8 C9 1.507(8)
C9 H9A 0.9700
C9 H9B 0.9700
C10 H10A 0.9700
C10 H10B 0.9700
C11 C12 1.397(9)
C11 C10 1.507(8)
C12 C13 1.360(11)
C12 H12 0.9300
C13 H13 0.9300
C14 C13 1.365(13)
C14 H14 0.9300
C15 C14 1.373(11)
C15 H15 0.9300
C16 C11 1.370(8)
C16 C15 1.392(8)
C17 C18 1.517(8)
C17 H17A 0.9700
C17 H17B 0.9700
C18 C19 1.523(9)
C18 H18A 0.9700
C18 H18B 0.9700
C20 C19 1.505(10)
C20 H20A 0.9700
C20 H20B 0.9700
C21 C20 1.525(10)
C21 H21A 0.9700
C21 H21B 0.9700
C22 C23 1.534(8)
C22 H22A 0.9700
C22 H22B 0.9700
C23 H23A 0.9700
C23 H23B 0.9700
C24 C23 1.492(9)
C24 C25 1.535(9)
C25 H25A 0.9700
C25 H25B 0.9700
C26 C25 1.494(8)
C26 H26A 0.9700
C26 H26B 0.9700
C27 H27A 0.9700
C27 H27B 0.9700
C28 C27 1.473(12)
C28 H28A 0.9700
C28 H28B 0.9700
C29 H29A 0.9700
C29 H29B 0.9700
C30 C29 1.496(12)
C30 H30A 0.9700
C30 H30B 0.9700

loop_
_geom_torsion_atom_site_label_1
_geom_torsion_atom_site_label_2
_geom_torsion_atom_site_label_3
_geom_torsion_atom_site_label_4
_geom_torsion
N1 P1 O2 C3 -70.6(5)
N3 P1 O2 C3 162.5(4)
N5 P1 O2 C3 48.0(5)
O2 P1 N3 P3 163.0(2)
N1 P1 N3 P3 40.2(3)
N5 P1 N3 P3 -87.0(3)
O2 P1 N5 C1 168.2(5)
N1 P1 N5 C1 -75.0(5)
N3 P1 N5 C1 54.6(5)
O2 P1 N5 C9 -58.9(4)
N1 P1 N5 C9 57.9(4)
N3 P1 N5 C9 -172.6(4)
P3 P1 N5 C9 153.0(3)
O2 P1 N1 P2 -131.5(3)
N3 P1 N1 P2 -9.6(4)
N5 P1 N1 P2 116.0(3)
P3 P1 N1 P2 11.1(3)
N2 P2 N1 P1 -15.2(4)
N6 P2 N1 P1 111.8(3)
N7 P2 N1 P1 -135.7(3)
N1 P2 N7 C22 -58.1(5)
N2 P2 N7 C22 175.4(4)
N6 P2 N7 C22 57.0(5)
N1 P2 N7 C26 80.9(5)
N2 P2 N7 C26 -45.6(5)
N6 P2 N7 C26 -163.9(4)
N1 P2 N6 C21 -178.5(4)
N2 P2 N6 C21 -50.2(5)
N7 P2 N6 C21 61.9(5)
N1 P2 N6 C17 -27.9(5)
N2 P2 N6 C17 100.4(5)
N7 P2 N6 C17 -147.5(4)
N1 P2 N2 P3 8.9(4)
N6 P2 N2 P3 -115.0(3)
N7 P2 N2 P3 134.1(3)
N3 P3 N4 C2 -19.1(7)
N2 P3 N4 C2 112.3(6)
O1 P3 N4 C2 -133.2(6)
N3 P3 N4 C10 169.0(4)
N2 P3 N4 C10 -59.7(5)
O1 P3 N4 C10 54.8(5)
N2 P3 N3 P1 -47.0(3)
O1 P3 N3 P1 -167.3(2)
N4 P3 N3 P1 82.4(3)
N3 P3 O1 C16 -153.0(4)
N2 P3 O1 C16 80.3(4)
N4 P3 O1 C16 -39.2(4)
N3 P3 N2 P2 22.2(4)
O1 P3 N2 P2 143.5(3)
N4 P3 N2 P2 -104.4(3)
P3 O1 C16 C11 17.7(7)
P3 O1 C16 C15 -163.0(4)
P1 O2 C3 C4 156.6(5)
P1 O2 C3 C8 -22.4(7)
C29 O3 C19 O4 -17.2(8)
C29 O3 C19 C20 102.0(6)
C29 O3 C19 C18 -136.7(5)
C19 O3 C29 C30 29.8(8)
C19 O4 C30 C29 22.6(10)
C30 O4 C19 O3 -4.2(9)
C30 O4 C19 C20 -124.4(8)
C30 O4 C19 C18 113.1(7)
C24 O5 C27 C28 29.3(8)
C27 O5 C24 O6 -24.3(7)
C27 O5 C24 C23 -145.1(5)
C27 O5 C24 C25 94.1(6)
C28 O6 C24 O5 8.7(8)
C28 O6 C24 C23 128.9(7)
C28 O6 C24 C25 -109.9(7)
C24 O6 C28 C27 9.2(10)
C10 N4 C2 C1 123.1(8)
P3 N4 C2 C1 -48.5(11)
C2 N4 C10 C11 142.2(7)
P3 N4 C10 C11 -45.6(7)
C9 N5 C1 C2 170.6(7)
P1 N5 C1 C2 -55.6(9)
C1 N5 C9 C8 178.4(5)
P1 N5 C9 C8 42.8(6)
C21 N6 C17 C18 58.7(6)
P2 N6 C17 C18 -93.9(5)
C17 N6 C21 C20 -56.5(7)
P2 N6 C21 C20 96.9(6)
C22 N7 C26 C25 -61.7(7)
P2 N7 C26 C25 156.0(4)
C26 N7 C22 C23 60.0(6)
P2 N7 C22 C23 -158.2(4)
N4 C2 C1 N5 74.8(11)
C8 C3 C4 C5 -1.0(12)
O2 C3 C4 C5 -179.9(7)
C3 C4 C5 C6 2.0(13)
C7 C6 C5 C4 -1.9(13)
C8 C7 C6 C5 0.8(12)
C7 C8 C3 C4 -0.1(10)
C9 C8 C3 C4 -178.9(6)
C7 C8 C3 O2 178.7(5)
C9 C8 C3 O2 0.0(9)
C3 C8 C9 N5 -11.7(8)
C7 C8 C9 N5 169.6(5)
C3 C8 C7 C6 0.2(10)
C9 C8 C7 C6 179.0(6)
C16 C11 C10 N4 17.8(8)
C12 C11 C10 N4 -164.8(6)
C16 C11 C12 C13 0.4(10)
C10 C11 C12 C13 -177.2(7)
C11 C12 C13 C14 -0.1(13)
C15 C14 C13 C12 -0.4(14)
C16 C15 C14 C13 0.6(12)
C15 C16 C11 C12 -0.2(8)
O1 C16 C11 C12 179.0(5)
C15 C16 C11 C10 177.2(6)
O1 C16 C11 C10 -3.5(8)
C11 C16 C15 C14 -0.3(9)
O1 C16 C15 C14 -179.5(6)
N6 C17 C18 C19 -56.4(6)
C17 C18 C19 O4 174.9(5)
C17 C18 C19 O3 -68.7(6)
C17 C18 C19 C20 53.0(7)
C21 C20 C19 O4 -174.8(5)
C21 C20 C19 O3 67.8(7)
C21 C20 C19 C18 -51.9(7)
N6 C21 C20 C19 53.6(7)
N7 C22 C23 C24 -57.5(7)
O6 C24 C25 C26 -176.2(5)
O5 C24 C25 C26 67.7(6)
C23 C24 C25 C26 -53.8(7)
O6 C24 C23 C22 175.3(5)
O5 C24 C23 C22 -67.2(7)
C25 C24 C23 C22 53.9(7)
N7 C26 C25 C24 57.7(7)
O6 C28 C27 O5 -23.5(9)
O4 C30 C29 O3 -32.4(9)
